data_4080026
loop_
_publ_author_name
'Pienkos, Jared A.'
'Zottig, Victor E.'
'Iovan, Diana A.'
'Li, Mengxun'
'Harrison, Daniel P.'
'Sabat, Michal'
'Salomon, Rebecca J.'
'Strausberg, Laura'
'Teran, Victor A.'
'Myers, William H.'
'Harman, W. Dean'

_publ_section_title
;
 Friedel--Crafts Ring-Coupling Reactions Promoted by Tungsten
 Dearomatization Agent
;
_journal_issue 2
_journal_name_full Organometallics
_journal_page_first 691
_journal_paper_doi 10.1021/om3012008
_journal_volume 32
_journal_year 2013
_chemical_formula_sum 'C30 H42 B Cl F3 N8 O7 P S W'
_chemical_formula_weight 976.86
_chemical_name_systematic
; 
 ? 
;
_space_group_IT_number 9
_symmetry_cell_setting monoclinic
_symmetry_space_group_name_Hall 'C -2yc'
_symmetry_space_group_name_H-M 'C 1 c 1'
_atom_sites_solution_hydrogens geom
_atom_sites_solution_primary direct
_atom_sites_solution_secondary difmap
_audit_creation_method SHELXL-97
_cell_angle_alpha 90.00
_cell_angle_beta 127.331(1)
_cell_angle_gamma 90.00
_cell_formula_units_Z 4
_cell_length_a 19.7570(3)
_cell_length_b 16.5592(2)
_cell_length_c 14.7772(2)
_cell_measurement_reflns_used 9835
_cell_measurement_temperature 153(2)
_cell_measurement_theta_max 36.33
_cell_measurement_theta_min 2.46
_cell_volume 3844.14(10)
_computing_cell_refinement 'Bruker SAINT'
_computing_data_collection 'Bruker APEX2'
_computing_data_reduction 'Bruker SAINT'
_computing_molecular_graphics 'Bruker SHELXTL'
_computing_publication_material 'Bruker SHELXTL'
_computing_structure_refinement 'SHELXL-97 (Sheldrick, 2008)'
_computing_structure_solution 'SHELXS-97 (Sheldrick, 2008)'
_diffrn_ambient_temperature 153(2)
_diffrn_measured_fraction_theta_full 0.983
_diffrn_measured_fraction_theta_max 0.983
_diffrn_measurement_device_type 'Bruker APEX-II CCD'
_diffrn_measurement_method '\f and \w scans'
_diffrn_radiation_monochromator graphite
_diffrn_radiation_source 'fine-focus sealed tube'
_diffrn_radiation_type MoK\a
_diffrn_radiation_wavelength 0.71073
_diffrn_reflns_av_R_equivalents 0.0176
_diffrn_reflns_av_sigmaI/netI 0.0423
_diffrn_reflns_limit_h_max 32
_diffrn_reflns_limit_h_min -28
_diffrn_reflns_limit_k_max 27
_diffrn_reflns_limit_k_min -23
_diffrn_reflns_limit_l_max 24
_diffrn_reflns_limit_l_min -20
_diffrn_reflns_number 21323
_diffrn_reflns_theta_full 36.33
_diffrn_reflns_theta_max 36.33
_diffrn_reflns_theta_min 1.79
_exptl_absorpt_coefficient_mu 3.240
_exptl_absorpt_correction_T_max 0.5228
_exptl_absorpt_correction_T_min 0.3647
_exptl_absorpt_correction_type empirical
_exptl_absorpt_process_details 'Bruker SADABS'
_exptl_crystal_colour yellow
_exptl_crystal_density_diffrn 1.688
_exptl_crystal_density_meas ?
_exptl_crystal_density_method 'not measured'
_exptl_crystal_description block
_exptl_crystal_F_000 1952
_exptl_crystal_size_max 0.39
_exptl_crystal_size_mid 0.25
_exptl_crystal_size_min 0.23
_refine_diff_density_max 1.847
_refine_diff_density_min -0.550
_refine_diff_density_rms 0.092
_refine_ls_abs_structure_details 'Flack H D (1983), Acta Cryst. A39, 876-881'
_refine_ls_abs_structure_Flack 0.007(4)
_refine_ls_extinction_coef 0
_refine_ls_extinction_method none
_refine_ls_goodness_of_fit_ref 1.022
_refine_ls_hydrogen_treatment mixed
_refine_ls_matrix_type full
_refine_ls_number_parameters 498
_refine_ls_number_reflns 9466
_refine_ls_number_restraints 2
_refine_ls_restrained_S_all 1.022
_refine_ls_R_factor_all 0.0212
_refine_ls_R_factor_gt 0.0204
_refine_ls_shift/su_max 0.001
_refine_ls_shift/su_mean 0.000
_refine_ls_structure_factor_coef Fsqd
_refine_ls_weighting_details 'calc w=1/[\s^2^(Fo^2^)+(0.1000P)^2^+0.2500P] where P=(Fo^2^+2Fc^2^)/3'
_refine_ls_weighting_scheme calc
_refine_ls_wR_factor_gt 0.0583
_refine_ls_wR_factor_ref 0.0597
_reflns_number_gt 9186
_reflns_number_total 9466
_reflns_threshold_expression >2sigma(I)
_cod_data_source_file om3012008_si_002.cif
_cod_data_source_block C30H42BF3N8O7PClW
_cod_depositor_comments
;
The following automatic conversions were performed:

'_symmetry_cell_setting' value 'Monoclinic' changed to 'monoclinic'
according to /home/saulius/struct/CIF-dictionaries/cif_core.dic
dictionary named 'cif_core.dic' version 2.4.2 from 2011-04-26.

Automatic conversion script
Id: cif_fix_values 1891 2012-01-12 08:04:46Z andrius 

The following automatic conversions were performed:

'_exptl_crystal_density_meas' value 'not measured' was changed to '?'
- the value is perceived as not measured.

Automatic conversion script
Id: cif_fix_values 3008 2015-01-20 13:52:24Z robertas 
;
_cod_original_cell_volume 3844.19(9)
_cod_original_sg_symbol_H-M Cc
_cod_database_code 4080026

loop_
_symmetry_equiv_pos_as_xyz
'x, y, z'
'x, -y, z+1/2'
'x+1/2, y+1/2, z'
'x+1/2, -y+1/2, z+1/2'

loop_
_atom_site_label
_atom_site_type_symbol
_atom_site_fract_x
_atom_site_fract_y
_atom_site_fract_z
_atom_site_U_iso_or_equiv
_atom_site_adp_type
_atom_site_occupancy
_atom_site_symmetry_multiplicity
_atom_site_calc_flag
_atom_site_refinement_flags
W W 0.249471(10) 0.185282(4) 0.250768(11) 0.01590(3) Uani 1 1 d .
Cl1 Cl 0.38385(5) 0.00622(5) 0.08933(6) 0.03012(14) Uani 1 1 d .
S1 S 0.45322(6) 0.63664(5) 0.45148(9) 0.03882(18) Uani 1 1 d .
P1 P 0.35862(5) 0.28992(5) 0.29256(7) 0.02472(14) Uani 1 1 d .
F1 F 0.3104(3) 0.7070(2) 0.3806(5) 0.0855(14) Uani 1 1 d .
F2 F 0.3218(3) 0.5910(3) 0.4395(5) 0.1039(18) Uani 1 1 d .
F3 F 0.2957(3) 0.6044(6) 0.2852(4) 0.166(4) Uani 1 1 d .
O1 O 0.43082(16) -0.05702(13) 0.3904(2) 0.0325(5) Uani 1 1 d .
O2 O 0.72060(17) -0.07709(16) 0.5459(3) 0.0404(6) Uani 1 1 d .
O3 O 0.54286(15) 0.14056(14) 0.2877(2) 0.0314(4) Uani 1 1 d .
O4 O 0.1784(2) 0.17707(15) 0.0051(2) 0.0324(6) Uani 1 1 d .
O5 O 0.4751(3) 0.55563(18) 0.4546(5) 0.0723(12) Uani 1 1 d .
O6 O 0.4593(5) 0.68632(18) 0.3795(7) 0.089(2) Uani 1 1 d .
O7 O 0.4866(4) 0.6766(4) 0.5574(6) 0.093(2) Uani 1 1 d .
N1 N 0.21491(18) -0.06274(14) 0.2343(3) 0.0262(5) Uani 1 1 d .
N2 N 0.17052(18) 0.29357(16) 0.2146(2) 0.0215(4) Uani 1 1 d .
N3 N 0.1370(2) 0.30699(13) 0.2712(3) 0.0213(5) Uani 1 1 d .
N4 N 0.29533(17) 0.20493(17) 0.4305(2) 0.0211(4) Uani 1 1 d .
N5 N 0.24019(16) 0.23096(13) 0.4505(2) 0.0215(4) Uani 1 1 d .
N6 N 0.13484(15) 0.13706(13) 0.2219(2) 0.0206(4) Uani 1 1 d .
N7 N 0.10809(17) 0.16389(16) 0.2829(2) 0.0242(4) Uani 1 1 d .
N8 N 0.20866(19) 0.17836(13) 0.1062(3) 0.0193(5) Uani 1 1 d .
C1 C 0.33536(19) 0.04691(17) 0.1509(2) 0.0220(5) Uani 1 1 d .
H1 H 0.2943 0.0896 0.0982 0.026 Uiso 1 1 calc R
C2 C 0.2839(2) -0.02077(19) 0.1530(3) 0.0273(5) Uani 1 1 d .
H2A H 0.2303 -0.0277 0.0752 0.033 Uiso 1 1 calc R
H2B H 0.3165 -0.0717 0.1743 0.033 Uiso 1 1 calc R
C3 C 0.26239(18) -0.00674(15) 0.2342(2) 0.0209(4) Uani 1 1 d .
C4 C 0.29713(19) 0.06038(15) 0.3103(2) 0.0191(4) Uani 1 1 d .
C5 C 0.36403(16) 0.11005(15) 0.3254(2) 0.0183(4) Uani 1 1 d .
C6 C 0.40326(17) 0.08781(15) 0.2649(2) 0.0193(4) Uani 1 1 d .
H6 H 0.4166 0.1402 0.2453 0.023 Uiso 1 1 calc R
C7 C 0.4873(2) 0.04266(17) 0.3399(3) 0.0208(5) Uani 1 1 d .
C8 C 0.50002(19) -0.02900(16) 0.4010(2) 0.0233(5) Uani 1 1 d .
C9 C 0.5785(2) -0.06718(17) 0.4685(3) 0.0288(6) Uani 1 1 d .
H9 H 0.5855 -0.1154 0.5081 0.035 Uiso 1 1 calc R
C10 C 0.6469(2) -0.03371(18) 0.4773(3) 0.0282(5) Uani 1 1 d .
C11 C 0.63827(19) 0.03574(17) 0.4187(3) 0.0257(5) Uani 1 1 d .
H11 H 0.6853 0.0576 0.4245 0.031 Uiso 1 1 calc R
C12 C 0.55814(18) 0.07261(15) 0.3506(2) 0.0216(4) Uani 1 1 d .
C13 C 0.4405(3) -0.12951(19) 0.4486(4) 0.0410(8) Uani 1 1 d .
H13A H 0.4618 -0.1723 0.4261 0.061 Uiso 1 1 calc R
H13B H 0.3853 -0.1456 0.4290 0.061 Uiso 1 1 calc R
H13C H 0.4810 -0.1206 0.5309 0.061 Uiso 1 1 calc R
C14 C 0.7949(3) -0.0467(2) 0.5639(5) 0.0506(11) Uani 1 1 d .
H14A H 0.7876 -0.0481 0.4922 0.076 Uiso 1 1 calc R
H14B H 0.8438 -0.0801 0.6206 0.076 Uiso 1 1 calc R
H14C H 0.8046 0.0090 0.5914 0.076 Uiso 1 1 calc R
C15 C 0.6116(3) 0.1756(2) 0.2935(4) 0.0376(8) Uani 1 1 d .
H15A H 0.6574 0.1906 0.3724 0.056 Uiso 1 1 calc R
H15B H 0.5913 0.2239 0.2453 0.056 Uiso 1 1 calc R
H15C H 0.6330 0.1364 0.2668 0.056 Uiso 1 1 calc R
C16 C 0.1928(2) -0.06390(19) 0.3131(3) 0.0317(6) Uani 1 1 d .
H16A H 0.2304 -0.1017 0.3754 0.048 Uiso 1 1 calc R
H16B H 0.1336 -0.0812 0.2723 0.048 Uiso 1 1 calc R
H16C H 0.1999 -0.0096 0.3442 0.048 Uiso 1 1 calc R
C17 C 0.1873(3) -0.1358(2) 0.1645(4) 0.0406(8) Uani 1 1 d .
H17A H 0.1734 -0.1224 0.0903 0.061 Uiso 1 1 calc R
H17B H 0.1368 -0.1580 0.1536 0.061 Uiso 1 1 calc R
H17C H 0.2332 -0.1758 0.2028 0.061 Uiso 1 1 calc R
C18 C 0.0869(2) 0.37308(16) 0.2279(3) 0.0268(5) Uani 1 1 d .
H18 H 0.0562 0.3950 0.2526 0.032 Uiso 1 1 calc R
C19 C 0.0877(2) 0.40350(17) 0.1421(3) 0.0311(6) Uani 1 1 d .
H19 H 0.0586 0.4497 0.0963 0.037 Uiso 1 1 calc R
C20 C 0.1414(2) 0.35097(18) 0.1372(3) 0.0261(5) Uani 1 1 d .
H20 H 0.1547 0.3561 0.0856 0.031 Uiso 1 1 calc R
C21 C 0.2825(2) 0.24579(16) 0.5623(2) 0.0252(5) Uani 1 1 d .
H21 H 0.2579 0.2651 0.5969 0.030 Uiso 1 1 calc R
C22 C 0.3677(2) 0.22830(18) 0.6184(2) 0.0275(5) Uani 1 1 d .
H22 H 0.4127 0.2325 0.6976 0.033 Uiso 1 1 calc R
C23 C 0.3723(2) 0.2032(2) 0.5326(3) 0.0261(5) Uani 1 1 d .
H23 H 0.4233 0.1870 0.5445 0.031 Uiso 1 1 calc R
C24 C 0.0361(2) 0.12391(18) 0.2480(3) 0.0308(6) Uani 1 1 d .
H24 H 0.0046 0.1316 0.2767 0.037 Uiso 1 1 calc R
C25 C 0.0161(2) 0.0701(2) 0.1637(4) 0.0342(8) Uani 1 1 d .
H25 H -0.0304 0.0335 0.1241 0.041 Uiso 1 1 calc R
C26 C 0.07880(19) 0.08106(17) 0.1493(3) 0.0270(5) Uani 1 1 d .
H26 H 0.0815 0.0528 0.0956 0.032 Uiso 1 1 calc R
C27 C 0.3459(3) 0.3886(2) 0.3343(5) 0.0516(11) Uani 1 1 d .
H27A H 0.3980 0.4201 0.3681 0.077 Uiso 1 1 calc R
H27B H 0.3348 0.3819 0.3902 0.077 Uiso 1 1 calc R
H27C H 0.2979 0.4168 0.2672 0.077 Uiso 1 1 calc R
C28 C 0.4715(2) 0.2732(2) 0.4053(3) 0.0329(6) Uani 1 1 d .
H28A H 0.4892 0.2223 0.3916 0.049 Uiso 1 1 calc R
H28B H 0.4815 0.2706 0.4788 0.049 Uiso 1 1 calc R
H28C H 0.5045 0.3179 0.4063 0.049 Uiso 1 1 calc R
C29 C 0.3559(4) 0.3095(2) 0.1695(5) 0.0407(10) Uani 1 1 d .
H29A H 0.3004 0.3325 0.1082 0.061 Uiso 1 1 calc R
H29B H 0.3646 0.2589 0.1436 0.061 Uiso 1 1 calc R
H29C H 0.4010 0.3479 0.1903 0.061 Uiso 1 1 calc R
C30 C 0.3400(3) 0.6361(3) 0.3838(4) 0.0458(9) Uani 1 1 d .
B1 B 0.1451(2) 0.24228(18) 0.3528(3) 0.0236(5) Uani 1 1 d .
H1B H 0.110(3) 0.264(3) 0.381(4) 0.032(10) Uiso 1 1 d .
H4 H 0.303(4) 0.048(3) 0.392(5) 0.045(15) Uiso 1 1 d .
H5 H 0.402(3) 0.130(2) 0.401(3) 0.018(8) Uiso 1 1 d .

loop_
_atom_site_aniso_label
_atom_site_aniso_U_11
_atom_site_aniso_U_22
_atom_site_aniso_U_33
_atom_site_aniso_U_23
_atom_site_aniso_U_13
_atom_site_aniso_U_12
W 0.01579(5) 0.01660(4) 0.01494(4) -0.00041(4) 0.00913(3) 0.00007(4)
Cl1 0.0288(3) 0.0411(3) 0.0252(3) -0.0068(3) 0.0189(3) 0.0000(3)
S1 0.0407(5) 0.0365(4) 0.0489(5) 0.0016(4) 0.0322(4) -0.0021(3)
P1 0.0236(4) 0.0202(3) 0.0296(4) -0.0028(3) 0.0157(3) -0.0037(3)
F1 0.075(3) 0.0542(15) 0.155(4) 0.013(2) 0.084(3) 0.0177(19)
F2 0.082(3) 0.084(3) 0.180(6) 0.027(3) 0.098(4) -0.011(2)
F3 0.070(3) 0.277(9) 0.060(3) -0.075(4) -0.008(2) 0.034(4)
O1 0.0297(12) 0.0270(9) 0.0484(14) 0.0146(9) 0.0277(12) 0.0086(8)
O2 0.0248(12) 0.0377(11) 0.0506(16) 0.0071(11) 0.0186(12) 0.0117(10)
O3 0.0245(11) 0.0315(10) 0.0414(13) 0.0073(9) 0.0218(10) 0.0006(8)
O4 0.0305(15) 0.0452(13) 0.0143(11) 0.0024(8) 0.0098(11) 0.0067(9)
O5 0.069(3) 0.0316(14) 0.119(4) 0.0197(17) 0.059(3) 0.0150(14)
O6 0.146(6) 0.047(2) 0.170(7) 0.032(2) 0.146(6) 0.027(2)
O7 0.045(3) 0.153(5) 0.069(3) -0.052(3) 0.028(3) -0.020(2)
N1 0.0241(12) 0.0237(10) 0.0351(13) -0.0006(9) 0.0202(11) -0.0028(9)
N2 0.0263(13) 0.0213(9) 0.0200(11) 0.0024(9) 0.0157(11) 0.0038(10)
N3 0.0239(13) 0.0197(9) 0.0223(13) 0.0011(8) 0.0152(11) 0.0039(7)
N4 0.0235(12) 0.0214(9) 0.0182(11) -0.0004(10) 0.0126(10) 0.0008(9)
N5 0.0272(11) 0.0206(9) 0.0210(10) 0.0009(8) 0.0168(10) 0.0018(8)
N6 0.0199(10) 0.0197(9) 0.0241(10) -0.0021(8) 0.0143(9) 0.0006(8)
N7 0.0240(12) 0.0251(9) 0.0285(12) -0.0015(10) 0.0185(11) 0.0000(10)
N8 0.0158(12) 0.0230(10) 0.0157(12) 0.0028(8) 0.0079(10) 0.0034(7)
C1 0.0222(12) 0.0250(11) 0.0215(12) -0.0023(9) 0.0147(11) 0.0007(10)
C2 0.0272(14) 0.0308(13) 0.0291(14) -0.0108(11) 0.0198(12) -0.0090(11)
C3 0.0179(12) 0.0203(10) 0.0247(12) 0.0001(9) 0.0130(10) 0.0009(9)
C4 0.0219(11) 0.0194(10) 0.0196(11) 0.0002(8) 0.0144(10) 0.0010(8)
C5 0.0148(11) 0.0206(10) 0.0169(11) -0.0034(9) 0.0083(9) -0.0021(8)
C6 0.0176(11) 0.0216(10) 0.0203(11) -0.0003(8) 0.0123(10) 0.0010(8)
C7 0.0186(13) 0.0231(11) 0.0230(13) 0.0017(10) 0.0138(11) 0.0033(10)
C8 0.0244(13) 0.0234(11) 0.0262(12) 0.0018(10) 0.0174(12) 0.0052(9)
C9 0.0310(15) 0.0268(12) 0.0302(14) 0.0042(10) 0.0194(13) 0.0086(11)
C10 0.0241(14) 0.0271(12) 0.0297(14) -0.0038(11) 0.0144(12) 0.0050(10)
C11 0.0186(13) 0.0278(12) 0.0296(14) -0.0061(10) 0.0140(11) 0.0000(10)
C12 0.0207(12) 0.0214(10) 0.0221(11) -0.0027(9) 0.0127(10) -0.0004(9)
C13 0.047(2) 0.0244(13) 0.065(2) 0.0159(14) 0.041(2) 0.0094(13)
C14 0.0236(17) 0.0386(17) 0.076(3) 0.0066(18) 0.023(2) 0.0047(13)
C15 0.031(2) 0.0414(16) 0.044(2) 0.0015(15) 0.0250(19) -0.0066(14)
C16 0.0295(15) 0.0332(14) 0.0366(16) 0.0057(12) 0.0221(14) -0.0042(12)
C17 0.0383(19) 0.0335(15) 0.051(2) -0.0152(15) 0.0275(18) -0.0156(14)
C18 0.0243(13) 0.0226(11) 0.0248(12) -0.0003(10) 0.0104(11) 0.0064(10)
C19 0.0340(16) 0.0210(11) 0.0272(14) 0.0051(10) 0.0128(13) 0.0063(10)
C20 0.0276(14) 0.0227(12) 0.0214(12) 0.0043(10) 0.0115(11) 0.0013(10)
C21 0.0360(15) 0.0220(10) 0.0229(12) 0.0015(9) 0.0206(12) 0.0017(10)
C22 0.0338(15) 0.0266(11) 0.0167(11) -0.0005(9) 0.0124(11) -0.0021(11)
C23 0.0270(15) 0.0282(11) 0.0190(12) -0.0018(11) 0.0117(12) -0.0001(12)
C24 0.0241(14) 0.0316(13) 0.0421(17) 0.0041(12) 0.0229(14) 0.0039(11)
C25 0.0236(16) 0.0322(15) 0.044(2) -0.0053(15) 0.0194(16) -0.0049(13)
C26 0.0178(12) 0.0254(11) 0.0315(14) -0.0044(10) 0.0116(11) -0.0014(9)
C27 0.040(2) 0.0252(15) 0.081(3) -0.0250(18) 0.032(2) -0.0095(14)
C28 0.0228(14) 0.0348(14) 0.0360(16) -0.0083(12) 0.0152(13) -0.0101(11)
C29 0.038(2) 0.045(2) 0.042(3) 0.0127(14) 0.026(2) -0.0047(14)
C30 0.040(2) 0.046(2) 0.044(2) -0.0033(16) 0.0216(18) -0.0008(16)
B1 0.0275(15) 0.0223(12) 0.0255(14) 0.0024(10) 0.0184(13) 0.0040(11)

loop_
_atom_type_symbol
_atom_type_description
_atom_type_scat_dispersion_real
_atom_type_scat_dispersion_imag
_atom_type_scat_source
C C 0.0033 0.0016 'International Tables Vol C Tables 4.2.6.8 and 6.1.1.4'
H H 0.0000 0.0000 'International Tables Vol C Tables 4.2.6.8 and 6.1.1.4'
B B 0.0013 0.0007 'International Tables Vol C Tables 4.2.6.8 and 6.1.1.4'
N N 0.0061 0.0033 'International Tables Vol C Tables 4.2.6.8 and 6.1.1.4'
O O 0.0106 0.0060 'International Tables Vol C Tables 4.2.6.8 and 6.1.1.4'
P P 0.1023 0.0942 'International Tables Vol C Tables 4.2.6.8 and 6.1.1.4'
Cl Cl 0.1484 0.1585 'International Tables Vol C Tables 4.2.6.8 and 6.1.1.4'
W W -0.8490 6.8722 'International Tables Vol C Tables 4.2.6.8 and 6.1.1.4'
S S 0.1246 0.1234 'International Tables Vol C Tables 4.2.6.8 and 6.1.1.4'
F F 0.0171 0.0103 'International Tables Vol C Tables 4.2.6.8 and 6.1.1.4'

loop_
_geom_angle_atom_site_label_1
_geom_angle_atom_site_label_2
_geom_angle_atom_site_label_3
_geom_angle
N8 W N6 94.63(11)
N8 W C5 98.36(11)
N6 W C5 121.26(9)
N8 W N2 91.27(10)
N6 W N2 75.78(9)
C5 W N2 159.29(10)
N8 W C4 101.02(10)
N6 W C4 82.95(9)
C5 W C4 38.37(9)
N2 W C4 156.23(9)
N8 W N4 174.82(11)
N6 W N4 84.91(9)
C5 W N4 86.26(9)
N2 W N4 83.60(9)
C4 W N4 84.06(10)
N8 W P1 92.06(9)
N6 W P1 157.75(6)
C5 W P1 78.51(7)
N2 W P1 82.88(8)
C4 W P1 116.53(8)
N4 W P1 86.53(7)
O5 S1 O6 114.8(3)
O5 S1 O7 118.4(4)
O6 S1 O7 111.2(4)
O5 S1 C30 105.4(2)
O6 S1 C30 103.2(4)
O7 S1 C30 101.6(3)
C29 P1 C27 104.7(2)
C29 P1 C28 102.7(2)
C27 P1 C28 99.81(19)
C29 P1 W 111.97(16)
C27 P1 W 115.14(15)
C28 P1 W 120.52(11)
C8 O1 C13 117.5(3)
C10 O2 C14 118.0(3)
C12 O3 C15 118.8(3)
C3 N1 C17 122.8(3)
C3 N1 C16 124.2(3)
C17 N1 C16 112.6(2)
C20 N2 N3 107.2(3)
C20 N2 W 131.6(2)
N3 N2 W 121.06(18)
C18 N3 N2 109.3(3)
C18 N3 B1 129.2(3)
N2 N3 B1 120.3(2)
C23 N4 N5 105.8(2)
C23 N4 W 133.9(2)
N5 N4 W 120.02(19)
C21 N5 N4 109.9(2)
C21 N5 B1 128.9(2)
N4 N5 B1 121.2(2)
C26 N6 N7 106.9(2)
C26 N6 W 131.65(18)
N7 N6 W 121.46(18)
C24 N7 N6 109.1(2)
C24 N7 B1 129.0(2)
N6 N7 B1 120.0(2)
O4 N8 W 176.9(2)
C2 C1 C6 116.9(2)
C2 C1 Cl1 107.43(19)
C6 C1 Cl1 109.88(19)
C3 C2 C1 114.4(2)
N1 C3 C4 123.3(3)
N1 C3 C2 115.7(2)
C4 C3 C2 120.8(2)
C3 C4 C5 121.3(2)
C3 C4 W 121.8(2)
C5 C4 W 70.22(14)
C4 C5 C6 120.4(2)
C4 C5 W 71.41(14)
C6 C5 W 124.70(18)
C7 C6 C1 115.1(2)
C7 C6 C5 113.9(2)
C1 C6 C5 109.2(2)
C12 C7 C8 116.4(3)
C12 C7 C6 118.9(2)
C8 C7 C6 124.7(3)
O1 C8 C9 122.4(3)
O1 C8 C7 115.7(3)
C9 C8 C7 121.9(3)
C8 C9 C10 119.0(3)
O2 C10 C11 124.8(3)
O2 C10 C9 113.4(3)
C11 C10 C9 121.8(3)
C10 C11 C12 117.9(3)
O3 C12 C11 122.2(2)
O3 C12 C7 114.8(2)
C11 C12 C7 123.0(3)
N3 C18 C19 108.7(3)
C18 C19 C20 104.6(2)
N2 C20 C19 110.2(3)
N5 C21 C22 108.8(2)
C21 C22 C23 104.1(3)
N4 C23 C22 111.3(3)
N7 C24 C25 108.5(3)
C24 C25 C26 105.1(3)
N6 C26 C25 110.4(3)
F3 C30 F1 110.4(6)
F3 C30 F2 102.9(6)
F1 C30 F2 104.3(4)
F3 C30 S1 113.3(4)
F1 C30 S1 113.2(3)
F2 C30 S1 111.9(4)
N5 B1 N7 109.9(2)
N5 B1 N3 107.9(2)
N7 B1 N3 106.2(2)

loop_
_geom_bond_atom_site_label_1
_geom_bond_atom_site_label_2
_geom_bond_distance
W N8 1.771(3)
W N6 2.185(2)
W C5 2.205(3)
W N2 2.219(3)
W C4 2.221(3)
W N4 2.250(3)
W P1 2.5337(8)
Cl1 C1 1.805(3)
S1 O5 1.401(3)
S1 O6 1.406(4)
S1 O7 1.439(5)
S1 C30 1.814(5)
P1 C29 1.815(5)
P1 C27 1.817(4)
P1 C28 1.821(4)
F1 C30 1.300(5)
F2 C30 1.313(6)
F3 C30 1.272(6)
O1 C8 1.360(4)
O1 C13 1.421(4)
O2 C10 1.369(4)
O2 C14 1.415(5)
O3 C12 1.371(3)
O3 C15 1.430(4)
O4 N8 1.228(4)
N1 C3 1.320(3)
N1 C17 1.463(4)
N1 C16 1.470(4)
N2 C20 1.321(4)
N2 N3 1.365(4)
N3 C18 1.348(4)
N3 B1 1.546(4)
N4 C23 1.344(4)
N4 N5 1.361(3)
N5 C21 1.346(4)
N5 B1 1.536(4)
N6 C26 1.340(4)
N6 N7 1.366(3)
N7 C24 1.356(4)
N7 B1 1.540(4)
C1 C2 1.525(4)
C1 C6 1.534(4)
C2 C3 1.515(4)
C3 C4 1.426(4)
C4 C5 1.455(4)
C5 C6 1.542(3)
C6 C7 1.521(4)
C7 C12 1.400(4)
C7 C8 1.418(4)
C8 C9 1.387(4)
C9 C10 1.391(4)
C10 C11 1.387(4)
C11 C12 1.400(4)
C18 C19 1.373(4)
C19 C20 1.407(4)
C21 C22 1.382(5)
C22 C23 1.389(4)
C24 C25 1.380(5)
C25 C26 1.390(5)
